data_7201563
loop_
_publ_author_name
'Duan, Xianying'
'Lin, Jianguo'
'Li, Yizhi'
'Zhu, Chengjian'
'Meng, Qingjin'

_publ_section_title
;
 Syntheses, structures and properties of a series of organic--inorganic
 complexes based on methylenediisophthalic acid (H4MDIP)
;
_journal_issue 2
_journal_name_full CrystEngComm
_journal_page_first 207
_journal_paper_doi 10.1039/b709972j
_journal_volume 10
_journal_year 2008
_chemical_formula_moiety '2(C17 H12 Co O9), H2 O'
_chemical_formula_sum 'C34 H26 Co2 O19'
_chemical_formula_weight 856.41
_chemical_name_systematic
;
?
;
_space_group_IT_number 2
_symmetry_cell_setting triclinic
_symmetry_space_group_name_Hall '-P 1'
_symmetry_space_group_name_H-M 'P -1'
_atom_sites_solution_hydrogens geom
_atom_sites_solution_primary direct
_atom_sites_solution_secondary difmap
_audit_creation_method SHELXL-97
_cell_angle_alpha 76.244(3)
_cell_angle_beta 75.3920(10)
_cell_angle_gamma 74.173(5)
_cell_formula_units_Z 1
_cell_length_a 7.2984(17)
_cell_length_b 9.985(2)
_cell_length_c 11.724(3)
_cell_measurement_reflns_used 815
_cell_measurement_temperature 291(2)
_cell_measurement_theta_max 27.879
_cell_measurement_theta_min 2.560
_cell_volume 782.2(3)
_computing_cell_refinement SMART
_computing_data_collection 'SMART (Bruker, 2000)'
_computing_data_reduction 'SAINT (Bruker, 2000)'
_computing_molecular_graphics SHELXTL
_computing_publication_material SHELXTL
_computing_structure_refinement SHELXTL
_computing_structure_solution 'SHELXTL (Bruker, 2000)'
_diffrn_ambient_temperature 291(2)
_diffrn_measured_fraction_theta_full 0.974
_diffrn_measured_fraction_theta_max 0.974
_diffrn_measurement_device_type 'Bruker Smart Apex CCD'
_diffrn_measurement_method 'phi and omega scans'
_diffrn_radiation_monochromator graphite
_diffrn_radiation_source 'sealed tube'
_diffrn_radiation_type MoK\a
_diffrn_radiation_wavelength 0.71073
_diffrn_reflns_av_R_equivalents 0.0299
_diffrn_reflns_av_sigmaI/netI 0.0759
_diffrn_reflns_limit_h_max 8
_diffrn_reflns_limit_h_min -8
_diffrn_reflns_limit_k_max 5
_diffrn_reflns_limit_k_min -12
_diffrn_reflns_limit_l_max 13
_diffrn_reflns_limit_l_min -14
_diffrn_reflns_number 4187
_diffrn_reflns_theta_full 26.00
_diffrn_reflns_theta_max 26.00
_diffrn_reflns_theta_min 1.83
_exptl_absorpt_coefficient_mu 1.156
_exptl_absorpt_correction_T_max 0.760
_exptl_absorpt_correction_T_min 0.713
_exptl_absorpt_correction_type multi-scan
_exptl_absorpt_process_details '(SADABS; Bruker, 2000)'
_exptl_crystal_colour red
_exptl_crystal_density_diffrn 1.818
_exptl_crystal_density_method 'not measured'
_exptl_crystal_description block
_exptl_crystal_F_000 436
_exptl_crystal_size_max 0.30
_exptl_crystal_size_mid 0.26
_exptl_crystal_size_min 0.24
_refine_diff_density_max 0.506
_refine_diff_density_min -0.604
_refine_diff_density_rms 0.098
_refine_ls_extinction_method none
_refine_ls_goodness_of_fit_ref 1.032
_refine_ls_hydrogen_treatment constr
_refine_ls_matrix_type full
_refine_ls_number_parameters 252
_refine_ls_number_reflns 2979
_refine_ls_number_restraints 0
_refine_ls_restrained_S_all 1.032
_refine_ls_R_factor_all 0.0914
_refine_ls_R_factor_gt 0.0669
_refine_ls_shift/su_max 0.000
_refine_ls_shift/su_mean 0.000
_refine_ls_structure_factor_coef Fsqd
_refine_ls_weighting_details 'calc w=1/[\s^2^(Fo^2^)+(0.0500P)^2^+1.9900P] where P=(Fo^2^+2Fc^2^)/3'
_refine_ls_weighting_scheme calc
_refine_ls_wR_factor_gt 0.1352
_refine_ls_wR_factor_ref 0.1417
_reflns_number_gt 2179
_reflns_number_total 2979
_reflns_threshold_expression >2sigma(I)
_cod_data_source_file b709972j.txt
_cod_data_source_block p1
_cod_database_code 7201563

loop_
_symmetry_equiv_pos_as_xyz
'x, y, z'
'-x, -y, -z'

loop_
_atom_site_label
_atom_site_type_symbol
_atom_site_fract_x
_atom_site_fract_y
_atom_site_fract_z
_atom_site_U_iso_or_equiv
_atom_site_adp_type
_atom_site_occupancy
_atom_site_symmetry_multiplicity
_atom_site_calc_flag
_atom_site_refinement_flags
_atom_site_disorder_assembly
_atom_site_disorder_group
Co1 Co 0.17644(11) 0.12592(8) 0.44822(6) 0.0336(2) Uani 1 1 d . . .
C1 C 0.9363(7) 0.7658(5) -0.0766(4) 0.0331(11) Uani 1 1 d . . .
C2 C 1.0763(8) 0.8384(6) -0.0884(5) 0.0351(12) Uani 1 1 d . . .
H2 H 1.1158 0.8957 -0.1607 0.042 Uiso 1 1 calc R . .
C3 C 1.1585(7) 0.8247(5) 0.0103(5) 0.0325(11) Uani 1 1 d . . .
C4 C 1.1034(7) 0.7339(5) 0.1169(5) 0.0301(11) Uani 1 1 d . . .
H4 H 1.1621 0.7233 0.1813 0.036 Uiso 1 1 calc R . .
C5 C 0.9648(8) 0.6601(5) 0.1284(4) 0.0332(12) Uani 1 1 d . . .
C6 C 0.8784(7) 0.6786(5) 0.0312(4) 0.0299(11) Uani 1 1 d . . .
H6 H 0.7806 0.6322 0.0382 0.036 Uiso 1 1 calc R . .
C7 C 0.9108(7) 0.5594(6) 0.2420(4) 0.0324(11) Uani 1 1 d . . .
H7A H 0.9699 0.4637 0.2280 0.039 Uiso 1 1 calc R . .
H7B H 0.9674 0.5744 0.3031 0.039 Uiso 1 1 calc R . .
C8 C 0.6975(8) 0.5699(5) 0.2906(5) 0.0361(12) Uani 1 1 d . . .
C9 C 0.6172(7) 0.4542(5) 0.3148(4) 0.0300(11) Uani 1 1 d . . .
H9 H 0.6940 0.3695 0.2931 0.036 Uiso 1 1 calc R . .
C10 C 0.4233(7) 0.4611(5) 0.3710(4) 0.0300(11) Uani 1 1 d . . .
C11 C 0.3078(7) 0.5879(5) 0.4038(4) 0.0287(11) Uani 1 1 d . . .
H11 H 0.1790 0.5934 0.4431 0.034 Uiso 1 1 calc R . .
C12 C 0.3883(7) 0.7071(6) 0.3767(4) 0.0356(12) Uani 1 1 d . . .
C13 C 0.5797(7) 0.6972(5) 0.3189(4) 0.0316(11) Uani 1 1 d . . .
H13 H 0.6308 0.7775 0.2984 0.038 Uiso 1 1 calc R . .
C14 C 0.8440(7) 0.7827(5) -0.1803(4) 0.0312(11) Uani 1 1 d . . .
C15 C 1.3056(7) 0.9042(5) 0.0036(4) 0.0302(11) Uani 1 1 d . . .
C16 C 0.3381(8) 0.3360(6) 0.3977(5) 0.0331(12) Uani 1 1 d . . .
C17 C 0.2675(7) 0.8426(5) 0.4132(4) 0.0285(10) Uani 1 1 d . . .
O1 O 0.9238(5) 0.8248(4) -0.2832(3) 0.0361(8) Uani 1 1 d . . .
O2 O 0.6782(5) 0.7460(4) -0.1520(3) 0.0403(9) Uani 1 1 d . . .
H2A H 0.6321 0.7622 -0.2121 0.048 Uiso 1 1 calc R . .
O3 O 1.3458(5) 0.9895(4) -0.0959(3) 0.0356(8) Uani 1 1 d . . .
H3 H 1.4334 1.0249 -0.0933 0.043 Uiso 1 1 calc R . .
O4 O 1.3788(5) 0.8903(4) 0.0907(3) 0.0365(9) Uani 1 1 d . . .
O5 O 0.4364(5) 0.2268(3) 0.3531(3) 0.0324(8) Uani 1 1 d . . .
O6 O 0.1769(5) 0.3328(4) 0.4630(3) 0.0378(9) Uani 1 1 d . . .
O7 O 0.0993(5) 0.8507(4) 0.4677(4) 0.0444(10) Uani 1 1 d . . .
O8 O 0.3456(5) 0.9475(4) 0.3890(3) 0.0372(9) Uani 1 1 d . . .
O9 O 0.2678(5) 0.0374(4) 0.6131(3) 0.0343(8) Uani 1 1 d . . .
H9A H 0.2762 -0.0514 0.6303 0.041 Uiso 1 1 d R . .
H9B H 0.3773 0.0535 0.6108 0.041 Uiso 1 1 d R . .
O10 O 0.5000 0.5000 0.0000 0.0555(16) Uani 1 2 d S . .
H10C H 0.4874 0.5885 -0.0064 0.067 Uiso 0.50 1 d PR . .
H10B H 0.4877 0.4469 0.0686 0.067 Uiso 0.50 1 d PR . .

loop_
_atom_site_aniso_label
_atom_site_aniso_U_11
_atom_site_aniso_U_22
_atom_site_aniso_U_33
_atom_site_aniso_U_23
_atom_site_aniso_U_13
_atom_site_aniso_U_12
Co1 0.0317(4) 0.0323(4) 0.0322(4) -0.0063(3) -0.0003(3) -0.0051(3)
C1 0.031(3) 0.034(3) 0.032(3) -0.013(2) 0.001(2) -0.005(2)
C2 0.039(3) 0.035(3) 0.028(3) -0.007(2) -0.001(2) -0.008(2)
C3 0.028(3) 0.030(3) 0.036(3) -0.003(2) 0.000(2) -0.008(2)
C4 0.026(2) 0.027(3) 0.035(3) -0.003(2) -0.007(2) -0.003(2)
C5 0.037(3) 0.030(3) 0.029(3) -0.008(2) -0.001(2) -0.005(2)
C6 0.027(2) 0.035(3) 0.027(2) -0.008(2) -0.0007(19) -0.010(2)
C7 0.030(3) 0.033(3) 0.029(3) 0.000(2) -0.004(2) -0.006(2)
C8 0.040(3) 0.030(3) 0.034(3) -0.002(2) -0.003(2) -0.010(2)
C9 0.032(3) 0.024(2) 0.032(3) -0.007(2) -0.007(2) -0.002(2)
C10 0.030(3) 0.032(3) 0.027(2) -0.004(2) -0.004(2) -0.009(2)
C11 0.027(2) 0.027(3) 0.027(2) -0.006(2) 0.0007(19) -0.003(2)
C12 0.030(3) 0.038(3) 0.031(3) -0.001(2) -0.002(2) -0.004(2)
C13 0.031(3) 0.034(3) 0.028(3) -0.001(2) -0.002(2) -0.010(2)
C14 0.036(3) 0.029(3) 0.028(3) -0.007(2) -0.006(2) -0.004(2)
C15 0.037(3) 0.030(3) 0.026(2) -0.002(2) -0.003(2) -0.017(2)
C16 0.037(3) 0.031(3) 0.033(3) 0.001(2) -0.017(2) -0.008(2)
C17 0.032(3) 0.025(2) 0.024(2) -0.0053(19) -0.007(2) 0.002(2)
O1 0.042(2) 0.033(2) 0.033(2) -0.0039(16) -0.0074(16) -0.0102(17)
O2 0.038(2) 0.058(3) 0.0297(19) -0.0100(18) -0.0069(16) -0.0176(19)
O3 0.035(2) 0.040(2) 0.0357(19) 0.0009(16) -0.0049(15) -0.0230(17)
O4 0.041(2) 0.039(2) 0.0338(19) 0.0087(16) -0.0189(16) -0.0191(17)
O5 0.0334(19) 0.0268(18) 0.040(2) -0.0068(15) -0.0119(16) -0.0065(15)
O6 0.036(2) 0.033(2) 0.044(2) -0.0086(16) 0.0012(17) -0.0147(17)
O7 0.0263(19) 0.035(2) 0.060(3) -0.0159(18) 0.0148(17) -0.0031(16)
O8 0.037(2) 0.033(2) 0.039(2) -0.0128(16) -0.0010(16) -0.0046(16)
O9 0.042(2) 0.0296(19) 0.0317(19) -0.0049(15) -0.0105(16) -0.0068(16)
O10 0.046(3) 0.053(4) 0.051(4) -0.003(3) 0.012(3) -0.011(3)

loop_
_atom_type_symbol
_atom_type_description
_atom_type_scat_dispersion_real
_atom_type_scat_dispersion_imag
_atom_type_scat_source
C C 0.0033 0.0016 'International Tables Vol C Tables 4.2.6.8 and 6.1.1.4'
H H 0.0000 0.0000 'International Tables Vol C Tables 4.2.6.8 and 6.1.1.4'
O O 0.0106 0.0060 'International Tables Vol C Tables 4.2.6.8 and 6.1.1.4'
Co Co 0.3494 0.9721 'International Tables Vol C Tables 4.2.6.8 and 6.1.1.4'

loop_
_geom_angle_atom_site_label_1
_geom_angle_atom_site_label_2
_geom_angle_atom_site_label_3
_geom_angle
_geom_angle_site_symmetry_1
_geom_angle_site_symmetry_3
_geom_angle_publ_flag
O7 Co1 O8 125.23(16) 2_566 1_545 ?
O7 Co1 O6 91.09(15) 2_566 . ?
O8 Co1 O6 143.65(15) 1_545 . ?
O7 Co1 O9 90.41(16) 2_566 . ?
O8 Co1 O9 86.74(14) 1_545 . ?
O6 Co1 O9 92.17(14) . . ?
O7 Co1 O1 87.68(16) 2_566 2_665 ?
O8 Co1 O1 85.39(14) 1_545 2_665 ?
O6 Co1 O1 98.86(14) . 2_665 ?
O9 Co1 O1 168.84(13) . 2_665 ?
O7 Co1 O5 148.79(14) 2_566 . ?
O8 Co1 O5 85.51(14) 1_545 . ?
O6 Co1 O5 58.57(13) . . ?
O9 Co1 O5 97.33(13) . . ?
O1 Co1 O5 89.94(13) 2_665 . ?
C2 C1 C6 120.8(5) . . ?
C2 C1 C14 119.0(5) . . ?
C6 C1 C14 120.2(5) . . ?
C1 C2 C3 118.6(5) . . ?
C1 C2 H2 120.7 . . ?
C3 C2 H2 120.7 . . ?
C2 C3 C4 120.1(5) . . ?
C2 C3 C15 120.8(4) . . ?
C4 C3 C15 119.1(5) . . ?
C5 C4 C3 121.3(5) . . ?
C5 C4 H4 119.4 . . ?
C3 C4 H4 119.4 . . ?
C4 C5 C6 118.2(5) . . ?
C4 C5 C7 121.0(5) . . ?
C6 C5 C7 120.9(5) . . ?
C5 C6 C1 120.9(5) . . ?
C5 C6 H6 119.5 . . ?
C1 C6 H6 119.5 . . ?
C8 C7 C5 116.4(4) . . ?
C8 C7 H7A 108.2 . . ?
C5 C7 H7A 108.2 . . ?
C8 C7 H7B 108.2 . . ?
C5 C7 H7B 108.2 . . ?
H7A C7 H7B 107.3 . . ?
C9 C8 C13 118.8(5) . . ?
C9 C8 C7 121.6(5) . . ?
C13 C8 C7 119.5(5) . . ?
C8 C9 C10 121.4(5) . . ?
C8 C9 H9 119.3 . . ?
C10 C9 H9 119.3 . . ?
C9 C10 C11 119.5(5) . . ?
C9 C10 C16 121.1(5) . . ?
C11 C10 C16 119.4(4) . . ?
C10 C11 C12 119.3(4) . . ?
C10 C11 H11 120.4 . . ?
C12 C11 H11 120.4 . . ?
C13 C12 C11 119.8(5) . . ?
C13 C12 C17 120.5(5) . . ?
C11 C12 C17 119.8(4) . . ?
C12 C13 C8 121.3(5) . . ?
C12 C13 H13 119.4 . . ?
C8 C13 H13 119.4 . . ?
O1 C14 O2 124.4(5) . . ?
O1 C14 C1 121.4(5) . . ?
O2 C14 C1 114.2(4) . . ?
O4 C15 O3 123.4(5) . . ?
O4 C15 C3 120.4(4) . . ?
O3 C15 C3 116.1(4) . . ?
O6 C16 O5 119.0(5) . . ?
O6 C16 C10 122.3(5) . . ?
O5 C16 C10 118.7(5) . . ?
O7 C17 O8 121.1(4) . . ?
O7 C17 C12 120.7(5) . . ?
O8 C17 C12 118.2(4) . . ?
C14 O1 Co1 130.6(3) . 2_665 ?
C14 O2 H2A 109.5 . . ?
C15 O3 H3 109.5 . . ?
C16 O5 Co1 86.3(3) . . ?
C16 O6 Co1 96.1(3) . . ?
C17 O7 Co1 177.0(4) . 2_566 ?
C17 O8 Co1 116.0(3) . 1_565 ?
Co1 O9 H9A 111.2 . . ?
Co1 O9 H9B 110.8 . . ?
H9A O9 H9B 109.1 . . ?
H10C O10 H10B 120.5 . . ?

loop_
_geom_bond_atom_site_label_1
_geom_bond_atom_site_label_2
_geom_bond_distance
_geom_bond_site_symmetry_2
_geom_bond_publ_flag
Co1 O7 1.982(3) 2_566 ?
Co1 O8 2.033(4) 1_545 ?
Co1 O6 2.114(4) . ?
Co1 O9 2.117(3) . ?
Co1 O1 2.141(4) 2_665 ?
Co1 O5 2.302(4) . ?
C1 C2 1.369(7) . ?
C1 C6 1.393(7) . ?
C1 C14 1.489(7) . ?
C2 C3 1.395(7) . ?
C2 H2 0.9300 . ?
C3 C4 1.397(7) . ?
C3 C15 1.477(7) . ?
C4 C5 1.369(7) . ?
C4 H4 0.9300 . ?
C5 C6 1.389(7) . ?
C5 C7 1.501(7) . ?
C6 H6 0.9300 . ?
C7 C8 1.500(7) . ?
C7 H7A 0.9700 . ?
C7 H7B 0.9700 . ?
C8 C9 1.375(7) . ?
C8 C13 1.388(7) . ?
C9 C10 1.393(7) . ?
C9 H9 0.9300 . ?
C10 C11 1.395(7) . ?
C10 C16 1.478(7) . ?
C11 C12 1.403(7) . ?
C11 H11 0.9300 . ?
C12 C13 1.378(7) . ?
C12 C17 1.493(7) . ?
C13 H13 0.9300 . ?
C14 O1 1.228(6) . ?
C14 O2 1.300(6) . ?
C15 O4 1.231(6) . ?
C15 O3 1.290(6) . ?
C16 O6 1.236(6) . ?
C16 O5 1.277(6) . ?
C17 O7 1.223(6) . ?
C17 O8 1.267(6) . ?
O1 Co1 2.141(4) 2_665 ?
O2 H2A 0.8200 . ?
O3 H3 0.8200 . ?
O7 Co1 1.982(3) 2_566 ?
O8 Co1 2.033(4) 1_565 ?
O9 H9A 0.8500 . ?
O9 H9B 0.8500 . ?
O10 H10C 0.8500 . ?
O10 H10B 0.8500 . ?

loop_
_geom_hbond_atom_site_label_D
_geom_hbond_atom_site_label_H
_geom_hbond_atom_site_label_A
_geom_hbond_distance_DH
_geom_hbond_distance_HA
_geom_hbond_distance_DA
_geom_hbond_angle_DHA
_geom_hbond_site_symmetry_A
O2 H2A O5 0.82 1.82 2.627(5) 170.1 2_665
O3 H3 O4 0.82 1.81 2.626(5) 177.6 2_875
O9 H9A O5 0.85 2.35 2.934(5) 125.7 2_656
O9 H9B O8 0.85 2.02 2.860(5) 169.4 2_666
O10 H10C O2 0.85 2.46 3.065(4) 128.9 .
O10 H10B O2 0.85 2.43 3.065(4) 131.9 2_665
